data_4075272
loop_
_publ_author_name
'Viciano, M\'onica'
'Mas-Marz\'a, Elena'
'Sana\'u, Mercedes'
'Peris, Eduardo'

_publ_section_title
;
 Synthesis and Reactivity of New Complexes of Rhodium and Iridium with
 Bis(dichloroimidazolylidene) Ligands. Electronic and Catalytic
 Implications of the Introduction of the Chloro Substituents in the NHC
 Rings
;
_journal_issue 12
_journal_name_full Organometallics
_journal_page_first 3063
_journal_paper_doi 10.1021/om060174a
_journal_volume 25
_journal_year 2006
_chemical_formula_sum 'C13 H12 Cl4 F6 N4 O2 P Rh'
_chemical_formula_weight 645.95
_chemical_name_systematic
; 
 ? 
;
_space_group_IT_number 11
_symmetry_cell_setting monoclinic
_symmetry_space_group_name_Hall '-P 2yb'
_symmetry_space_group_name_H-M 'P 1 21/m 1'
_atom_sites_solution_hydrogens geom
_atom_sites_solution_primary direct
_atom_sites_solution_secondary difmap
_audit_creation_method SHELXL-97
_cell_angle_alpha 90.00
_cell_angle_beta 104.81(3)
_cell_angle_gamma 90.00
_cell_formula_units_Z 2
_cell_length_a 8.0885(16)
_cell_length_b 15.882(3)
_cell_length_c 8.9084(18)
_cell_measurement_temperature 293(2)
_cell_volume 1106.4(4)
_computing_cell_refinement 'BRUKER SMART'
_computing_data_collection 'Bruker SMART'
_computing_data_reduction 'BRUKER SAINT'
_computing_molecular_graphics 'BRUKER SHELXTL'
_computing_publication_material 'BRUKER SHELXTL'
_computing_structure_refinement 'BRUKER SHELXTL'
_computing_structure_solution 'BRUKER SHELXTL'
_diffrn_ambient_temperature 293(2)
_diffrn_measured_fraction_theta_full 0.996
_diffrn_measured_fraction_theta_max 0.996
_diffrn_measurement_device_type 'CCD area detector'
_diffrn_measurement_method 'phi and omega scans'
_diffrn_radiation_monochromator graphite
_diffrn_radiation_source 'fine-focus sealed tube'
_diffrn_radiation_type MoK\a
_diffrn_radiation_wavelength 0.71073
_diffrn_reflns_av_R_equivalents 0.0772
_diffrn_reflns_av_sigmaI/netI 0.0853
_diffrn_reflns_limit_h_max 8
_diffrn_reflns_limit_h_min -5
_diffrn_reflns_limit_k_max 16
_diffrn_reflns_limit_k_min -16
_diffrn_reflns_limit_l_max 9
_diffrn_reflns_limit_l_min -9
_diffrn_reflns_number 4642
_diffrn_reflns_theta_full 21.96
_diffrn_reflns_theta_max 21.96
_diffrn_reflns_theta_min 2.36
_exptl_absorpt_coefficient_mu 1.396
_exptl_absorpt_correction_type sadabs
_exptl_crystal_colour yellow
_exptl_crystal_density_diffrn 1.939
_exptl_crystal_density_method 'not measured'
_exptl_crystal_description prismatic
_exptl_crystal_F_000 632
_exptl_crystal_size_max 0.27
_exptl_crystal_size_mid 0.26
_exptl_crystal_size_min 0.22
_refine_diff_density_max 1.817
_refine_diff_density_min -0.968
_refine_diff_density_rms 0.273
_refine_ls_extinction_coef 0.29(4)
_refine_ls_extinction_expression Fc^*^=kFc[1+0.001xFc^2^\l^3^/sin(2\q)]^-1/4^
_refine_ls_extinction_method SHELXL
_refine_ls_goodness_of_fit_ref 1.123
_refine_ls_hydrogen_treatment mixed
_refine_ls_matrix_type full
_refine_ls_number_parameters 150
_refine_ls_number_reflns 1405
_refine_ls_number_restraints 0
_refine_ls_restrained_S_all 1.123
_refine_ls_R_factor_all 0.1191
_refine_ls_R_factor_gt 0.0919
_refine_ls_shift/su_max 0.000
_refine_ls_shift/su_mean 0.000
_refine_ls_structure_factor_coef Fsqd
_refine_ls_weighting_details 'calc w=1/[\s^2^(Fo^2^)+(0.2000P)^2^+0.0000P] where P=(Fo^2^+2Fc^2^)/3'
_refine_ls_weighting_scheme calc
_refine_ls_wR_factor_gt 0.2475
_refine_ls_wR_factor_ref 0.2752
_reflns_number_gt 1062
_reflns_number_total 1405
_reflns_threshold_expression >2sigma(I)
_cod_data_source_file om060174asi20060404_100118.cif
_cod_data_source_block compound_5
_cod_depositor_comments
;
The following automatic conversions were performed:

'_symmetry_cell_setting' value 'Monoclinic' changed to 'monoclinic'
according to /home/saulius/struct/CIF-dictionaries/cif_core.dic
dictionary named 'cif_core.dic' version 2.4.1 from 2010-06-29.

Automatic conversion script
Id: cif_fix_values 1715 2011-07-08 13:25:40Z adriana 
;
_cod_original_sg_symbol_H-M P2(1)/m
_cod_database_code 4075272

loop_
_symmetry_equiv_pos_as_xyz
'x, y, z'
'-x, y+1/2, -z'
'-x, -y, -z'
'x, -y-1/2, z'

loop_
_atom_site_label
_atom_site_type_symbol
_atom_site_fract_x
_atom_site_fract_y
_atom_site_fract_z
_atom_site_U_iso_or_equiv
_atom_site_adp_type
_atom_site_occupancy
_atom_site_symmetry_multiplicity
_atom_site_calc_flag
_atom_site_refinement_flags
O1 O 0.962(4) 0.8843(16) -0.181(4) 0.178(11) Uani 1 1 d .
Rh1 Rh 0.81787(19) 0.7500 -0.01991(18) 0.0361(12) Uani 1 2 d S
N1 N 0.771(3) 0.8799(13) 0.227(3) 0.101(6) Uani 1 1 d .
C01 C 0.902(4) 0.832(2) -0.126(4) 0.123(10) Uani 1 1 d .
C1 C 0.701(3) 0.8387(15) 0.098(3) 0.092(7) Uani 1 1 d .
Cl1 Cl 0.6888(13) 1.0024(6) 0.4089(10) 0.143(3) Uani 1 1 d .
P1 P 0.4282(16) 0.7500 0.4551(12) 0.105(3) Uani 1 2 d S
F1 F 0.281(5) 0.7500 0.543(3) 0.172(12) Uani 1 2 d S
N2 N 0.539(3) 0.8624(11) 0.051(2) 0.092(6) Uani 1 1 d .
Cl2 Cl 0.3135(11) 0.9674(5) 0.1248(10) 0.131(3) Uani 1 1 d .
C2 C 0.949(4) 0.879(3) 0.324(4) 0.155(14) Uani 1 1 d .
H2A H 0.9573 0.8416 0.4104 0.233 Uiso 1 1 calc R
H2B H 0.9805 0.9350 0.3627 0.233 Uiso 1 1 calc R
H2C H 1.0244 0.8607 0.2637 0.233 Uiso 1 1 calc R
F2 F 0.560(4) 0.7500 0.349(3) 0.162(10) Uani 1 2 d S
C3 C 0.651(4) 0.934(2) 0.263(3) 0.119(10) Uani 1 1 d .
F3 F 0.552(6) 0.691(2) 0.578(4) 0.30(2) Uani 1 1 d .
C4 C 0.497(4) 0.9198(15) 0.146(3) 0.103(8) Uani 1 1 d .
F4 F 0.340(6) 0.682(3) 0.372(5) 0.41(4) Uani 1 1 d .
C5 C 0.410(3) 0.8346(18) -0.089(3) 0.106(8) Uani 1 1 d .
H5A H 0.4658 0.8285 -0.1721 0.127 Uiso 1 1 calc R
H5B H 0.3260 0.8794 -0.1183 0.127 Uiso 1 1 calc R
C6 C 0.310(5) 0.7500 -0.078(5) 0.110(11) Uani 1 2 d S
H6A H 0.2053 0.7500 -0.1612 0.132 Uiso 1 2 calc SR
H6B H 0.2769 0.7500 0.0192 0.132 Uiso 1 2 calc SR

loop_
_atom_site_aniso_label
_atom_site_aniso_U_11
_atom_site_aniso_U_22
_atom_site_aniso_U_33
_atom_site_aniso_U_23
_atom_site_aniso_U_13
_atom_site_aniso_U_12
O1 0.20(2) 0.128(19) 0.25(3) 0.06(2) 0.14(2) 0.020(18)
Rh1 0.0340(14) 0.0330(14) 0.0451(14) 0.000 0.0170(8) 0.000
N1 0.090(15) 0.087(14) 0.135(19) 0.006(14) 0.046(15) 0.015(12)
C01 0.14(3) 0.10(2) 0.15(3) 0.020(19) 0.08(2) 0.001(18)
C1 0.090(18) 0.067(14) 0.105(17) -0.017(14) -0.002(13) -0.016(13)
Cl1 0.179(8) 0.128(6) 0.128(6) -0.036(5) 0.051(6) -0.013(6)
P1 0.146(9) 0.085(6) 0.093(7) 0.000 0.047(7) 0.000
F1 0.27(4) 0.14(2) 0.16(2) 0.000 0.14(3) 0.000
N2 0.092(14) 0.069(12) 0.108(15) -0.003(11) 0.010(12) 0.019(10)
Cl2 0.135(6) 0.113(6) 0.160(7) 0.011(5) 0.065(5) 0.020(5)
C2 0.10(2) 0.24(4) 0.11(2) -0.01(3) 0.009(18) -0.03(3)
F2 0.17(2) 0.21(3) 0.14(2) 0.000 0.09(2) 0.000
C3 0.11(2) 0.15(3) 0.098(19) 0.016(18) 0.020(17) -0.03(2)
F3 0.38(5) 0.29(4) 0.28(3) 0.18(3) 0.17(4) 0.10(3)
C4 0.13(2) 0.081(16) 0.12(2) 0.010(14) 0.072(19) 0.027(15)
F4 0.39(5) 0.56(7) 0.34(4) -0.31(5) 0.21(4) -0.39(5)
C5 0.092(18) 0.12(2) 0.097(18) 0.022(15) 0.005(15) 0.019(15)
C6 0.12(3) 0.09(2) 0.13(3) 0.000 0.06(2) 0.000

loop_
_atom_type_symbol
_atom_type_description
_atom_type_scat_dispersion_real
_atom_type_scat_dispersion_imag
_atom_type_scat_source
C C 0.0033 0.0016 'International Tables Vol C Tables 4.2.6.8 and 6.1.1.4'
H H 0.0000 0.0000 'International Tables Vol C Tables 4.2.6.8 and 6.1.1.4'
N N 0.0061 0.0033 'International Tables Vol C Tables 4.2.6.8 and 6.1.1.4'
F F 0.0171 0.0103 'International Tables Vol C Tables 4.2.6.8 and 6.1.1.4'
P P 0.1023 0.0942 'International Tables Vol C Tables 4.2.6.8 and 6.1.1.4'
Cl Cl 0.1484 0.1585 'International Tables Vol C Tables 4.2.6.8 and 6.1.1.4'
Rh Rh -1.1178 0.9187 'International Tables Vol C Tables 4.2.6.8 and 6.1.1.4'
O O 0.0106 0.0060 'International Tables Vol C Tables 4.2.6.8 and 6.1.1.4'

loop_
_geom_angle_atom_site_label_1
_geom_angle_atom_site_label_2
_geom_angle_atom_site_label_3
_geom_angle
_geom_angle_site_symmetry_1
_geom_angle_site_symmetry_3
C01 Rh1 C01 90.4(19) . 4_575
C01 Rh1 C1 93.0(12) . .
C01 Rh1 C1 175.1(11) 4_575 .
C01 Rh1 C1 175.1(11) . 4_575
C01 Rh1 C1 93.0(12) 4_575 4_575
C1 Rh1 C1 83.3(13) . 4_575
C1 N1 C3 110(2) . .
C1 N1 C2 130(2) . .
C3 N1 C2 120(3) . .
O1 C01 Rh1 175(4) . .
N1 C1 N2 108(2) . .
N1 C1 Rh1 128.0(19) . .
N2 C1 Rh1 124.4(18) . .
F4 P1 F4 101(6) . 4_575
F4 P1 F1 84.9(17) . .
F4 P1 F1 84.9(17) 4_575 .
F4 P1 F2 91.0(16) . .
F4 P1 F2 91.0(16) 4_575 .
F1 P1 F2 174(2) . .
F4 P1 F3 166(3) . 4_575
F4 P1 F3 93(3) 4_575 4_575
F1 P1 F3 94.6(16) . 4_575
F2 P1 F3 90.6(15) . 4_575
F4 P1 F3 93(3) . .
F4 P1 F3 166(3) 4_575 .
F1 P1 F3 94.6(16) . .
F2 P1 F3 90.6(15) . .
F3 P1 F3 73(4) 4_575 .
C1 N2 C4 113(2) . .
C1 N2 C5 128(2) . .
C4 N2 C5 119(2) . .
N1 C3 C4 106(3) . .
N1 C3 Cl1 126(2) . .
C4 C3 Cl1 128(3) . .
N2 C4 C3 104(2) . .
N2 C4 Cl2 128(3) . .
C3 C4 Cl2 128(2) . .
N2 C5 C6 118(2) . .
C5 C6 C5 116(3) . 4_575

loop_
_geom_bond_atom_site_label_1
_geom_bond_atom_site_label_2
_geom_bond_distance
_geom_bond_site_symmetry_2
O1 C01 1.13(3) .
Rh1 C01 1.84(3) .
Rh1 C01 1.84(3) 4_575
Rh1 C1 2.12(3) .
Rh1 C1 2.12(3) 4_575
N1 C1 1.32(3) .
N1 C3 1.39(4) .
N1 C2 1.48(4) .
C1 N2 1.32(3) .
Cl1 C3 1.67(3) .
P1 F4 1.39(2) .
P1 F4 1.39(2) 4_575
P1 F1 1.58(3) .
P1 F2 1.59(2) .
P1 F3 1.59(3) 4_575
P1 F3 1.59(3) .
N2 C4 1.35(3) .
N2 C5 1.48(3) .
Cl2 C4 1.63(3) .
C3 C4 1.43(4) .
C5 C6 1.58(3) .
C6 C5 1.58(3) 4_575

loop_
_geom_torsion_atom_site_label_1
_geom_torsion_atom_site_label_2
_geom_torsion_atom_site_label_3
_geom_torsion_atom_site_label_4
_geom_torsion
_geom_torsion_site_symmetry_1
_geom_torsion_site_symmetry_4
C01 Rh1 C01 O1 -112(35) 4_575 .
C1 Rh1 C01 O1 71(35) . .
C1 Rh1 C01 O1 114(35) 4_575 .
C3 N1 C1 N2 -1(3) . .
C2 N1 C1 N2 -178(3) . .
C3 N1 C1 Rh1 178.5(19) . .
C2 N1 C1 Rh1 2(4) . .
C01 Rh1 C1 N1 -85(2) . .
C01 Rh1 C1 N1 141(14) 4_575 .
C1 Rh1 C1 N1 99(2) 4_575 .
C01 Rh1 C1 N2 95(2) . .
C01 Rh1 C1 N2 -39(15) 4_575 .
C1 Rh1 C1 N2 -82(2) 4_575 .
N1 C1 N2 C4 0(3) . .
Rh1 C1 N2 C4 -179.8(17) . .
N1 C1 N2 C5 179(2) . .
Rh1 C1 N2 C5 -1(3) . .
C1 N1 C3 C4 2(3) . .
C2 N1 C3 C4 179(2) . .
C1 N1 C3 Cl1 -175(2) . .
C2 N1 C3 Cl1 2(4) . .
C1 N2 C4 C3 1(3) . .
C5 N2 C4 C3 -178(2) . .
C1 N2 C4 Cl2 177.0(19) . .
C5 N2 C4 Cl2 -2(3) . .
N1 C3 C4 N2 -2(3) . .
Cl1 C3 C4 N2 175(2) . .
N1 C3 C4 Cl2 -177.7(19) . .
Cl1 C3 C4 Cl2 0(4) . .
C1 N2 C5 C6 84(3) . .
C4 N2 C5 C6 -97(3) . .
N2 C5 C6 C5 -78(4) . 4_575
